data_7235837
loop_
_publ_author_name
'Suttil, J. A.'
'Kucharyson, J. F.'
'Escalante-Garcia, I. L.'
'Cabrera, P. J.'
'James, B. R.'
'Savinell, R. F.'
'Sanford, M. S.'
'Thompson, L. T.'

_publ_section_title
;
 Metal acetylacetonate complexes for high energy density non-aqueous redox
 flow batteries
;
_journal_issue 15
_journal_name_full 'Journal of Materials Chemistry A'
_journal_page_first 7929
_journal_paper_doi 10.1039/C4TA06622G
_journal_volume 3
_journal_year 2015
_chemical_formula_sum 'C27 H30 Cr N3 O6'
_chemical_formula_weight 544.54
_space_group_IT_number 14
_space_group_name_Hall '-P 2ybc'
_space_group_name_H-M_alt 'P 1 21/c 1'
_symmetry_cell_setting monoclinic
_symmetry_space_group_name_H-M 'P 1 21/c 1'
_atom_sites_solution_hydrogens geom
_atom_sites_solution_primary direct
_atom_sites_solution_secondary difmap
_audit_creation_method SHELXL-97
_audit_update_record
;
2014-03-20 deposited with the CCDC.
2015-03-13 downloaded from the CCDC.
;
_cell_angle_alpha 90.00
_cell_angle_beta 114.351(9)
_cell_angle_gamma 90.00
_cell_formula_units_Z 4
_cell_length_a 12.7622(16)
_cell_length_b 15.3268(3)
_cell_length_c 14.8815(11)
_cell_measurement_reflns_used 34219
_cell_measurement_temperature 85(2)
_cell_measurement_theta_max 68.20
_cell_measurement_theta_min 3.30
_cell_volume 2651.9(4)
_computing_cell_refinement 'CrystalClear-SM Expert 2.0 r12'
_computing_data_collection 'CrystalClear-SM Expert 2.0 r12 (Rigaku, 2011)'
_computing_data_reduction 'CrystalClear-SM Expert 2.0 r12'
_computing_molecular_graphics 'Bruker SHELXTL'
_computing_publication_material 'Bruker SHELXTL'
_computing_structure_refinement 'SHELXL-97 (Sheldrick, 2008)'
_computing_structure_solution 'SHELXS-97 (Sheldrick, 2008)'
_diffrn_ambient_temperature 85(2)
_diffrn_measured_fraction_theta_full 0.999
_diffrn_measured_fraction_theta_max 0.999
_diffrn_measurement_device_type 'Rigaku Saturn 944+ CCD'
_diffrn_measurement_method '\w scans'
_diffrn_radiation_monochromator confocal
_diffrn_radiation_source 'micro-focus rotating anode'
_diffrn_radiation_type CuK\a
_diffrn_radiation_wavelength 1.54178
_diffrn_reflns_av_R_equivalents 0.0681
_diffrn_reflns_av_sigmaI/netI 0.0318
_diffrn_reflns_limit_h_max 15
_diffrn_reflns_limit_h_min -15
_diffrn_reflns_limit_k_max 18
_diffrn_reflns_limit_k_min -18
_diffrn_reflns_limit_l_max 16
_diffrn_reflns_limit_l_min -17
_diffrn_reflns_number 69181
_diffrn_reflns_theta_full 68.24
_diffrn_reflns_theta_max 68.24
_diffrn_reflns_theta_min 4.35
_exptl_absorpt_coefficient_mu 3.935
_exptl_absorpt_correction_T_max 0.7702
_exptl_absorpt_correction_T_min 0.5377
_exptl_absorpt_correction_type multi-scan
_exptl_absorpt_process_details
; 
    Higashi, T. (1995). Program for Absorption Correction. 
    Rigaku Corporation, Tokyo, Japan. 
;
_exptl_crystal_colour purple
_exptl_crystal_density_diffrn 1.364
_exptl_crystal_density_method 'not measured'
_exptl_crystal_description block
_exptl_crystal_F_000 1140
_exptl_crystal_size_max 0.18
_exptl_crystal_size_mid 0.08
_exptl_crystal_size_min 0.07
_refine_diff_density_max 0.304
_refine_diff_density_min -0.577
_refine_diff_density_rms 0.069
_refine_ls_extinction_method none
_refine_ls_goodness_of_fit_ref 1.181
_refine_ls_hydrogen_treatment constr
_refine_ls_matrix_type full
_refine_ls_number_parameters 340
_refine_ls_number_reflns 4837
_refine_ls_number_restraints 0
_refine_ls_restrained_S_all 1.181
_refine_ls_R_factor_all 0.0400
_refine_ls_R_factor_gt 0.0354
_refine_ls_shift/su_max 0.002
_refine_ls_shift/su_mean 0.000
_refine_ls_structure_factor_coef Fsqd
_refine_ls_weighting_details 'calc w=1/[\s^2^(Fo^2^)+(0.0681P)^2^+0.9487P] where P=(Fo^2^+2Fc^2^)/3'
_refine_ls_weighting_scheme calc
_refine_ls_wR_factor_gt 0.1012
_refine_ls_wR_factor_ref 0.1195
_reflns_number_gt 4520
_reflns_number_total 4837
_reflns_threshold_expression >2sigma(I)
_cod_data_source_file c4ta06622g2.cif
_cod_data_source_block jas116
_cod_depositor_comments
;
The following automatic conversions were performed:

data item '_symmetry_cell_setting' value 'Monoclinic' was changed to
'monoclinic' in accordance with the
/home/saulius/struct/COD-crude-data/automatic-downloads/DataCite-retrospective/RSC/depositions/lib/dictionaries/cif_core.dic
dictionary named 'cif_core.dic' version 2.4.2 last updated on
2011-04-26.

Automatic conversion script
Id: cif_fix_values 6909 2019-04-08 15:41:33Z antanas 
;
_cod_original_sg_symbol_H-M P2(1)/c
_cod_database_code 7235837

loop_
_symmetry_equiv_pos_as_xyz
'x, y, z'
'-x, y+1/2, -z+1/2'
'-x, -y, -z'
'x, -y-1/2, z-1/2'

loop_
_atom_site_label
_atom_site_type_symbol
_atom_site_fract_x
_atom_site_fract_y
_atom_site_fract_z
_atom_site_U_iso_or_equiv
_atom_site_adp_type
_atom_site_occupancy
_atom_site_symmetry_multiplicity
_atom_site_calc_flag
_atom_site_refinement_flags
Cr1 Cr 0.47592(2) 0.679947(18) 0.32941(2) 0.01500(13) Uani 1 1 d .
O1 O 0.46354(11) 0.80693(9) 0.33354(10) 0.0212(3) Uani 1 1 d .
O2 O 0.31187(11) 0.67498(8) 0.24693(11) 0.0194(3) Uani 1 1 d .
O3 O 0.44572(11) 0.67239(8) 0.44736(11) 0.0201(3) Uani 1 1 d .
O4 O 0.47576(10) 0.55179(9) 0.32725(9) 0.0180(3) Uani 1 1 d .
O5 O 0.64153(11) 0.68803(8) 0.40948(10) 0.0188(3) Uani 1 1 d .
O6 O 0.50582(11) 0.68470(8) 0.21072(11) 0.0194(3) Uani 1 1 d .
N1 N 0.13851(18) 0.97839(14) 0.08003(16) 0.0391(5) Uani 1 1 d .
N2 N 0.05726(16) 0.54904(14) 0.32061(16) 0.0389(5) Uani 1 1 d .
N3 N 0.89587(16) 0.80508(13) 0.22979(16) 0.0347(5) Uani 1 1 d .
C1 C 0.37205(17) 0.85249(12) 0.30971(14) 0.0191(4) Uani 1 1 d .
C2 C 0.25879(18) 0.82110(12) 0.25962(17) 0.0224(4) Uani 1 1 d .
C3 C 0.23574(16) 0.73413(13) 0.22727(14) 0.0203(4) Uani 1 1 d .
C4 C 0.38114(15) 0.61430(12) 0.46093(15) 0.0194(4) Uani 1 1 d .
C5 C 0.35099(15) 0.53497(12) 0.40837(14) 0.0183(4) Uani 1 1 d .
C6 C 0.40464(15) 0.50603(12) 0.34838(14) 0.0182(4) Uani 1 1 d .
C7 C 0.72359(16) 0.68294(11) 0.38155(16) 0.0190(4) Uani 1 1 d .
C8 C 0.70946(16) 0.67071(11) 0.28385(15) 0.0185(4) Uani 1 1 d .
C9 C 0.60115(16) 0.67588(11) 0.20315(15) 0.0179(4) Uani 1 1 d .
C10 C 0.39272(19) 0.94685(13) 0.33915(18) 0.0296(5) Uani 1 1 d .
H10A H 0.4754 0.9569 0.3760 0.044 Uiso 1 1 calc R
H10B H 0.3525 0.9617 0.3807 0.044 Uiso 1 1 calc R
H10C H 0.3638 0.9835 0.2799 0.044 Uiso 1 1 calc R
C11 C 0.15898(18) 0.88502(13) 0.23287(17) 0.0273(5) Uani 1 1 d .
H11A H 0.0873 0.8522 0.2195 0.033 Uiso 1 1 calc R
H11B H 0.1731 0.9243 0.2895 0.033 Uiso 1 1 calc R
C12 C 0.14442(17) 0.93722(14) 0.14619(17) 0.0278(5) Uani 1 1 d .
C13 C 0.11478(17) 0.70365(15) 0.16616(17) 0.0283(5) Uani 1 1 d .
H13A H 0.1167 0.6440 0.1430 0.042 Uiso 1 1 calc R
H13B H 0.0786 0.7424 0.1093 0.042 Uiso 1 1 calc R
H13C H 0.0703 0.7046 0.2064 0.042 Uiso 1 1 calc R
C14 C 0.33924(17) 0.63610(14) 0.53857(16) 0.0259(4) Uani 1 1 d .
H14A H 0.3796 0.6880 0.5749 0.039 Uiso 1 1 calc R
H14B H 0.3543 0.5869 0.5843 0.039 Uiso 1 1 calc R
H14C H 0.2564 0.6477 0.5073 0.039 Uiso 1 1 calc R
C15 C 0.25934(16) 0.47921(12) 0.42124(16) 0.0220(4) Uani 1 1 d .
H15A H 0.2624 0.4191 0.3981 0.026 Uiso 1 1 calc R
H15B H 0.2745 0.4764 0.4920 0.026 Uiso 1 1 calc R
C16 C 0.14429(17) 0.51644(14) 0.36475(16) 0.0266(5) Uani 1 1 d .
C17 C 0.38227(17) 0.41556(12) 0.30453(16) 0.0250(4) Uani 1 1 d .
H17A H 0.4306 0.4053 0.2687 0.038 Uiso 1 1 calc R
H17B H 0.3011 0.4102 0.2590 0.038 Uiso 1 1 calc R
H17C H 0.4006 0.3724 0.3574 0.038 Uiso 1 1 calc R
C18 C 0.84236(17) 0.69290(14) 0.46309(17) 0.0255(5) Uani 1 1 d .
H18A H 0.8361 0.7096 0.5242 0.038 Uiso 1 1 calc R
H18B H 0.8844 0.7382 0.4451 0.038 Uiso 1 1 calc R
H18C H 0.8838 0.6374 0.4729 0.038 Uiso 1 1 calc R
C19 C 0.81570(17) 0.65726(14) 0.26348(17) 0.0250(4) Uani 1 1 d .
H19A H 0.8757 0.6278 0.3208 0.030 Uiso 1 1 calc R
H19B H 0.7959 0.6186 0.2055 0.030 Uiso 1 1 calc R
C20 C 0.86208(16) 0.73979(14) 0.24473(16) 0.0249(5) Uani 1 1 d .
C21 C 0.59130(19) 0.67300(12) 0.09850(16) 0.0230(4) Uani 1 1 d .
H21A H 0.5109 0.6819 0.0526 0.034 Uiso 1 1 calc R
H21B H 0.6176 0.6161 0.0859 0.034 Uiso 1 1 calc R
H21C H 0.6390 0.7191 0.0891 0.034 Uiso 1 1 calc R
C22 C 0.2377(2) 0.89382(18) 0.5204(2) 0.0442(6) Uani 1 1 d .
H22A H 0.2711 0.8377 0.5396 0.053 Uiso 1 1 calc R
C23 C 0.1268(3) 0.9019(2) 0.4478(2) 0.0506(7) Uani 1 1 d .
H23A H 0.0834 0.8514 0.4178 0.061 Uiso 1 1 calc R
C24 C 0.0801(2) 0.9842(2) 0.4193(2) 0.0533(8) Uani 1 1 d .
H24A H 0.0039 0.9900 0.3702 0.064 Uiso 1 1 calc R
C25 C 0.1430(2) 1.0575(2) 0.4616(2) 0.0471(7) Uani 1 1 d .
H25A H 0.1110 1.1137 0.4406 0.057 Uiso 1 1 calc R
C26 C 0.2530(2) 1.04942(17) 0.53465(19) 0.0398(6) Uani 1 1 d .
H26A H 0.2968 1.0999 0.5642 0.048 Uiso 1 1 calc R
C27 C 0.2988(2) 0.96702(17) 0.5644(2) 0.0399(6) Uani 1 1 d .
H27A H 0.3736 0.9612 0.6160 0.048 Uiso 1 1 calc R

loop_
_atom_site_aniso_label
_atom_site_aniso_U_11
_atom_site_aniso_U_22
_atom_site_aniso_U_33
_atom_site_aniso_U_23
_atom_site_aniso_U_13
_atom_site_aniso_U_12
Cr1 0.01027(18) 0.01589(19) 0.0176(2) 0.00015(10) 0.00454(14) -0.00163(10)
O1 0.0166(7) 0.0188(7) 0.0260(8) 0.0002(5) 0.0067(6) -0.0019(5)
O2 0.0140(6) 0.0196(7) 0.0235(8) -0.0002(5) 0.0066(6) 0.0006(5)
O3 0.0152(7) 0.0189(7) 0.0252(8) -0.0020(5) 0.0073(6) -0.0049(5)
O4 0.0124(6) 0.0191(7) 0.0216(7) 0.0006(5) 0.0062(6) 0.0003(4)
O5 0.0143(6) 0.0235(7) 0.0193(7) 0.0006(5) 0.0075(6) -0.0019(5)
O6 0.0137(7) 0.0198(7) 0.0216(8) 0.0020(5) 0.0041(6) -0.0007(5)
N1 0.0368(11) 0.0433(11) 0.0414(12) 0.0121(10) 0.0205(9) 0.0158(9)
N2 0.0199(9) 0.0523(12) 0.0426(12) 0.0048(9) 0.0111(9) 0.0017(8)
N3 0.0245(9) 0.0385(11) 0.0442(13) 0.0081(9) 0.0175(9) -0.0005(8)
C1 0.0249(9) 0.0197(9) 0.0183(10) 0.0024(7) 0.0146(8) -0.0002(7)
C2 0.0196(10) 0.0208(10) 0.0276(11) 0.0031(7) 0.0105(9) 0.0041(7)
C3 0.0166(9) 0.0250(10) 0.0202(10) 0.0037(8) 0.0085(8) 0.0011(7)
C4 0.0132(8) 0.0215(9) 0.0210(10) 0.0019(7) 0.0045(7) 0.0000(7)
C5 0.0143(8) 0.0188(9) 0.0210(10) 0.0020(7) 0.0065(7) -0.0006(7)
C6 0.0125(8) 0.0196(9) 0.0197(10) 0.0033(7) 0.0038(7) 0.0010(7)
C7 0.0145(9) 0.0153(9) 0.0255(11) 0.0021(7) 0.0065(8) -0.0009(6)
C8 0.0162(9) 0.0186(9) 0.0235(11) 0.0022(7) 0.0111(8) 0.0006(7)
C9 0.0191(10) 0.0118(8) 0.0235(11) 0.0019(6) 0.0095(8) -0.0001(6)
C10 0.0332(11) 0.0194(10) 0.0378(13) -0.0010(8) 0.0160(10) -0.0011(8)
C11 0.0236(10) 0.0267(10) 0.0360(13) 0.0043(9) 0.0169(9) 0.0061(8)
C12 0.0216(10) 0.0282(10) 0.0354(13) 0.0023(9) 0.0137(9) 0.0081(8)
C13 0.0150(9) 0.0306(11) 0.0345(13) -0.0013(9) 0.0054(9) 0.0009(8)
C14 0.0231(10) 0.0269(10) 0.0307(12) -0.0040(8) 0.0142(9) -0.0048(8)
C15 0.0187(9) 0.0214(9) 0.0275(11) -0.0002(8) 0.0112(8) -0.0023(7)
C16 0.0199(10) 0.0314(11) 0.0304(12) -0.0018(9) 0.0122(9) -0.0057(8)
C17 0.0239(10) 0.0183(9) 0.0334(12) -0.0012(8) 0.0123(9) -0.0007(7)
C18 0.0136(9) 0.0326(10) 0.0269(12) 0.0009(8) 0.0051(8) -0.0029(7)
C19 0.0177(9) 0.0253(10) 0.0336(12) 0.0019(9) 0.0122(8) 0.0034(8)
C20 0.0152(9) 0.0348(11) 0.0271(11) 0.0029(9) 0.0113(8) 0.0038(8)
C21 0.0268(11) 0.0205(9) 0.0237(11) 0.0021(7) 0.0125(9) 0.0027(7)
C22 0.0462(14) 0.0483(15) 0.0421(15) 0.0125(12) 0.0222(12) 0.0035(12)
C23 0.0546(16) 0.0684(19) 0.0298(14) -0.0023(12) 0.0184(12) -0.0167(14)
C24 0.0355(14) 0.084(2) 0.0318(14) 0.0049(14) 0.0049(11) 0.0122(14)
C25 0.0459(15) 0.0586(17) 0.0347(14) 0.0083(12) 0.0145(12) 0.0228(13)
C26 0.0399(13) 0.0475(14) 0.0324(13) 0.0054(11) 0.0154(11) 0.0063(11)
C27 0.0271(11) 0.0520(15) 0.0387(14) 0.0155(11) 0.0116(10) 0.0073(10)

loop_
_atom_type_symbol
_atom_type_description
_atom_type_scat_dispersion_real
_atom_type_scat_dispersion_imag
_atom_type_scat_source
C C 0.0181 0.0091 'International Tables Vol C Tables 4.2.6.8 and 6.1.1.4'
H H 0.0000 0.0000 'International Tables Vol C Tables 4.2.6.8 and 6.1.1.4'
N N 0.0311 0.0180 'International Tables Vol C Tables 4.2.6.8 and 6.1.1.4'
O O 0.0492 0.0322 'International Tables Vol C Tables 4.2.6.8 and 6.1.1.4'
Cr Cr -0.1635 2.4439 'International Tables Vol C Tables 4.2.6.8 and 6.1.1.4'

loop_
_geom_angle_atom_site_label_1
_geom_angle_atom_site_label_2
_geom_angle_atom_site_label_3
_geom_angle
O2 Cr1 O3 90.28(6)
O2 Cr1 O1 88.79(5)
O3 Cr1 O1 88.99(6)
O2 Cr1 O5 178.05(6)
O3 Cr1 O5 91.17(6)
O1 Cr1 O5 89.93(5)
O2 Cr1 O6 89.52(6)
O3 Cr1 O6 178.72(5)
O1 Cr1 O6 92.27(6)
O5 Cr1 O6 89.06(6)
O2 Cr1 O4 87.53(5)
O3 Cr1 O4 87.48(5)
O1 Cr1 O4 174.89(6)
O5 Cr1 O4 93.83(5)
O6 Cr1 O4 91.25(5)
C1 O1 Cr1 127.67(12)
C3 O2 Cr1 129.74(12)
C4 O3 Cr1 124.10(13)
C6 O4 Cr1 122.55(12)
C7 O5 Cr1 128.48(13)
C9 O6 Cr1 128.65(13)
O1 C1 C2 125.45(17)
O1 C1 C10 114.47(17)
C2 C1 C10 120.07(17)
C3 C2 C1 121.91(17)
C3 C2 C11 119.04(18)
C1 C2 C11 118.88(17)
O2 C3 C2 124.38(17)
O2 C3 C13 114.41(17)
C2 C3 C13 121.20(17)
O3 C4 C5 123.79(19)
O3 C4 C14 115.04(17)
C5 C4 C14 121.17(17)
C6 C5 C4 122.17(17)
C6 C5 C15 120.29(16)
C4 C5 C15 117.51(18)
O4 C6 C5 124.26(17)
O4 C6 C17 115.01(17)
C5 C6 C17 120.73(17)
O5 C7 C8 124.96(18)
O5 C7 C18 114.72(18)
C8 C7 C18 120.31(19)
C7 C8 C9 122.50(18)
C7 C8 C19 118.75(18)
C9 C8 C19 118.62(19)
O6 C9 C8 124.52(19)
O6 C9 C21 114.68(17)
C8 C9 C21 120.79(18)
C12 C11 C2 111.74(18)
N1 C12 C11 176.8(2)
C16 C15 C5 110.32(16)
N2 C16 C15 176.8(2)
C20 C19 C8 112.51(17)
N3 C20 C19 178.4(2)
C27 C22 C23 119.8(3)
C24 C23 C22 119.4(3)
C25 C24 C23 120.5(2)
C24 C25 C26 120.0(3)
C25 C26 C27 119.4(3)
C22 C27 C26 120.8(2)

loop_
_geom_bond_atom_site_label_1
_geom_bond_atom_site_label_2
_geom_bond_distance
Cr1 O2 1.9433(14)
Cr1 O3 1.9495(15)
Cr1 O1 1.9557(14)
Cr1 O5 1.9560(14)
Cr1 O6 1.9562(16)
Cr1 O4 1.9644(14)
O1 C1 1.279(2)
O2 C3 1.272(2)
O3 C4 1.284(2)
O4 C6 1.285(2)
O5 C7 1.278(3)
O6 C9 1.274(2)
N1 C12 1.145(3)
N2 C16 1.146(3)
N3 C20 1.147(3)
C1 C2 1.410(3)
C1 C10 1.502(3)
C2 C3 1.406(3)
C2 C11 1.524(3)
C3 C13 1.507(3)
C4 C5 1.411(3)
C4 C14 1.497(3)
C5 C6 1.402(3)
C5 C15 1.523(3)
C6 C17 1.509(3)
C7 C8 1.402(3)
C7 C18 1.509(3)
C8 C9 1.411(3)
C8 C19 1.521(3)
C9 C21 1.511(3)
C11 C12 1.463(3)
C15 C16 1.473(3)
C19 C20 1.471(3)
C22 C27 1.369(4)
C22 C23 1.387(4)
C23 C24 1.385(4)
C24 C25 1.373(4)
C25 C26 1.382(4)
C26 C27 1.386(4)
